data_7101836
loop_
_publ_author_name
'Ropartz, Lo\"ic'
'Meeuwenoord, Nico J'
'van der Marel, Gijsbert A'
'van Leeuwen, Piet W N M'
'Slawin, Alexandra M Z'
'Kamer, Paul C J'

_publ_section_title
;
 Phosphine containing oligonucleotides for the development of
 metallodeoxyribozymes.
;
_journal_issue 15
_journal_name_full 'Chemical communications (Cambridge, England)'
_journal_page_first 1556
_journal_page_last 1558
_journal_paper_doi 10.1039/b617871e
_journal_year 2007
_chemical_formula_moiety 'C21 H21 N2 O5 P.[ H2 O]0.25'
_chemical_formula_sum 'C21 H21.5 N2 O5.25 P'
_chemical_formula_weight 416.87
_chemical_name_systematic
;
?
;
_space_group_IT_number 5
_symmetry_cell_setting monoclinic
_symmetry_space_group_name_Hall 'C 2y'
_symmetry_space_group_name_H-M 'C 1 2 1'
_atom_sites_solution_hydrogens geom
_atom_sites_solution_primary direct
_atom_sites_solution_secondary difmap
_audit_creation_method SHELXL-97
_cell_angle_alpha 90.00
_cell_angle_beta 108.12(3)
_cell_angle_gamma 90.00
_cell_formula_units_Z 4
_cell_length_a 18.165(4)
_cell_length_b 5.1771(9)
_cell_length_c 22.063(5)
_cell_measurement_reflns_used 3314
_cell_measurement_temperature 93(2)
_cell_measurement_theta_max 28.4010
_cell_measurement_theta_min 2.2548
_cell_volume 1972.0(7)
_computing_cell_refinement 'CrystalClear (Rigaku Corp., 2004)'
_computing_data_collection 'CrystalClear (Rigaku Corp., 2004)'
_computing_data_reduction 'CrystalClear (Rigaku Corp., 2004)'
_computing_molecular_graphics 'Bruker SHELXTL'
_computing_publication_material 'Bruker SHELXTL'
_computing_structure_refinement 'SHELXL-97 (Sheldrick, 1997)'
_computing_structure_solution 'SHELXS-97 (Sheldrick, 1990)'
_diffrn_ambient_temperature 93(2)
_diffrn_detector_area_resol_mean 0.83
_diffrn_measured_fraction_theta_full 0.971
_diffrn_measured_fraction_theta_max 0.961
_diffrn_measurement_device_type CCD
_diffrn_measurement_method dtprofit.ref
_diffrn_radiation_monochromator confocal
_diffrn_radiation_source 'rotating anode'
_diffrn_radiation_type MoK\a
_diffrn_radiation_wavelength 0.71073
_diffrn_reflns_av_R_equivalents 0.0256
_diffrn_reflns_av_sigmaI/netI 0.0551
_diffrn_reflns_limit_h_max 21
_diffrn_reflns_limit_h_min -21
_diffrn_reflns_limit_k_max 4
_diffrn_reflns_limit_k_min -6
_diffrn_reflns_limit_l_max 16
_diffrn_reflns_limit_l_min -26
_diffrn_reflns_number 6287
_diffrn_reflns_theta_full 25.00
_diffrn_reflns_theta_max 25.36
_diffrn_reflns_theta_min 2.25
_exptl_absorpt_coefficient_mu 0.177
_exptl_absorpt_correction_T_max 1.0000
_exptl_absorpt_correction_T_min 0.6173
_exptl_absorpt_correction_type multi-scan
_exptl_crystal_colour Colorless
_exptl_crystal_density_diffrn 1.404
_exptl_crystal_density_method 'not measured'
_exptl_crystal_description Platelet
_exptl_crystal_F_000 874
_exptl_crystal_size_max 0.2000
_exptl_crystal_size_mid 0.1000
_exptl_crystal_size_min 0.0100
_refine_diff_density_max 0.234
_refine_diff_density_min -0.346
_refine_diff_density_rms 0.053
_refine_ls_abs_structure_details 'Flack H D (1983), Acta Cryst. A39, 876-881'
_refine_ls_abs_structure_Flack 0.02(14)
_refine_ls_extinction_coef 0.0130(13)
_refine_ls_extinction_expression Fc^*^=kFc[1+0.001xFc^2^\l^3^/sin(2\q)]^-1/4^
_refine_ls_extinction_method SHELXL
_refine_ls_goodness_of_fit_ref 1.110
_refine_ls_hydrogen_treatment mixed
_refine_ls_matrix_type full
_refine_ls_number_parameters 278
_refine_ls_number_reflns 3282
_refine_ls_number_restraints 4
_refine_ls_restrained_S_all 1.109
_refine_ls_R_factor_all 0.0622
_refine_ls_R_factor_gt 0.0527
_refine_ls_shift/su_max 0.031
_refine_ls_shift/su_mean 0.002
_refine_ls_structure_factor_coef Fsqd
_refine_ls_weighting_details 'calc w=1/[\s^2^(Fo^2^)+(0.0649P)^2^+0.3314P] where P=(Fo^2^+2Fc^2^)/3'
_refine_ls_weighting_scheme calc
_refine_ls_wR_factor_gt 0.1244
_refine_ls_wR_factor_ref 0.1352
_reflns_number_gt 2868
_reflns_number_total 3282
_reflns_threshold_expression >2sigma(I)
_cod_data_source_file b617871e.txt
_cod_data_source_block dppdU
_cod_depositor_comments
;
The following automatic conversions were performed:
'_symmetry_cell_setting' value 'Monoclinic' changed to 'monoclinic'
according to '/home/saulius/struct/CIF-dictionaries/cif_core.dic'
dictionary named 'cif_core.dic' version 2.4.1 from 2010-06-29.

Automatic conversion script
Id: cif_fix_enum 1527 2010-12-29 10:47:43Z saulius 
;
_cod_original_sg_symbol_H-M C2
_cod_original_formula_sum 'C21 H21.50 N2 O5.25 P'
_cod_database_code 7101836

loop_
_symmetry_equiv_pos_as_xyz
'x, y, z'
'-x, y, -z'
'x+1/2, y+1/2, z'
'-x+1/2, y+1/2, -z'

loop_
_atom_site_label
_atom_site_type_symbol
_atom_site_fract_x
_atom_site_fract_y
_atom_site_fract_z
_atom_site_U_iso_or_equiv
_atom_site_adp_type
_atom_site_occupancy
_atom_site_symmetry_multiplicity
_atom_site_calc_flag
_atom_site_refinement_flags
N1 N 0.18554(18) -0.4450(8) 0.34129(14) 0.0476(8) Uani 1 1 d .
C2 C 0.2620(2) -0.3863(9) 0.36446(19) 0.0539(11) Uani 1 1 d .
O2 O 0.30749(19) -0.5081(6) 0.41001(14) 0.0685(10) Uani 1 1 d .
N3 N 0.28673(19) -0.1813(7) 0.33718(16) 0.0528(9) Uani 1 1 d D
H3N H 0.3428(5) -0.151(9) 0.352(2) 0.063 Uiso 1 1 d D
C4 C 0.2405(2) -0.0319(9) 0.28617(18) 0.0475(10) Uani 1 1 d .
O4 O 0.26769(16) 0.1594(6) 0.26852(14) 0.0569(8) Uani 1 1 d .
C5 C 0.1615(2) -0.1214(8) 0.25892(17) 0.0432(9) Uani 1 1 d .
C6 C 0.1376(2) -0.3211(8) 0.28794(18) 0.0448(9) Uani 1 1 d .
H6A H 0.0856 -0.3786 0.2709 0.054 Uiso 1 1 calc R
P1 P 0.10104(5) 0.0624(2) 0.19156(4) 0.0386(3) Uani 1 1 d .
C7 C 0.1343(2) -0.0646(7) 0.12720(16) 0.0361(8) Uani 1 1 d .
C8 C 0.1842(2) -0.2737(8) 0.13288(19) 0.0435(9) Uani 1 1 d .
H8A H 0.2012 -0.3673 0.1718 0.052 Uiso 1 1 calc R
C9 C 0.2094(2) -0.3464(8) 0.08174(18) 0.0456(10) Uani 1 1 d .
H9A H 0.2450 -0.4854 0.0869 0.055 Uiso 1 1 calc R
C10 C 0.1839(2) -0.2212(8) 0.02406(19) 0.0481(10) Uani 1 1 d .
H10A H 0.2005 -0.2744 -0.0108 0.058 Uiso 1 1 calc R
C11 C 0.1338(3) -0.0167(8) 0.0181(2) 0.0591(12) Uani 1 1 d .
H11A H 0.1155 0.0714 -0.0216 0.071 Uiso 1 1 calc R
C12 C 0.1094(2) 0.0632(9) 0.06840(18) 0.0492(9) Uani 1 1 d .
H12A H 0.0754 0.2066 0.0631 0.059 Uiso 1 1 calc R
C13 C 0.0084(2) -0.1022(7) 0.17950(16) 0.0368(8) Uani 1 1 d .
C14 C -0.0173(2) -0.3156(7) 0.13935(18) 0.0406(9) Uani 1 1 d .
H14A H 0.0140 -0.3835 0.1157 0.049 Uiso 1 1 calc R
C15 C -0.0884(2) -0.4274(8) 0.13410(18) 0.0413(8) Uani 1 1 d .
H15A H -0.1052 -0.5735 0.1073 0.050 Uiso 1 1 calc R
C16 C -0.1350(2) -0.3291(7) 0.16727(19) 0.0436(9) Uani 1 1 d .
H16A H -0.1833 -0.4087 0.1637 0.052 Uiso 1 1 calc R
C17 C -0.1116(2) -0.1156(7) 0.20562(18) 0.0415(9) Uani 1 1 d .
H17A H -0.1440 -0.0474 0.2282 0.050 Uiso 1 1 calc R
C18 C -0.0402(2) 0.0013(7) 0.21140(17) 0.0386(9) Uani 1 1 d .
H18A H -0.0249 0.1512 0.2371 0.046 Uiso 1 1 calc R
O21 O 0.07963(18) -0.7063(6) 0.34203(13) 0.0577(8) Uani 1 1 d .
C21 C 0.1574(3) -0.6450(8) 0.37689(18) 0.0506(10) Uani 1 1 d .
H21A H 0.1901 -0.8035 0.3811 0.061 Uiso 1 1 calc R
C22 C 0.1579(2) -0.5567(8) 0.44297(17) 0.0466(10) Uani 1 1 d .
H22A H 0.2050 -0.6173 0.4763 0.056 Uiso 1 1 calc R
H22B H 0.1549 -0.3661 0.4452 0.056 Uiso 1 1 calc R
C23 C 0.0857(3) -0.6828(7) 0.45017(18) 0.0471(10) Uani 1 1 d .
H23A H 0.0649 -0.5857 0.4805 0.057 Uiso 1 1 calc R
O23 O 0.10029(19) -0.9480(6) 0.46821(12) 0.0604(8) Uani 1 1 d D
H23O H 0.133(2) -0.951(10) 0.5129(6) 0.072 Uiso 1 1 d D
C24 C 0.0301(3) -0.6770(8) 0.38267(19) 0.0526(11) Uani 1 1 d .
H24A H -0.0060 -0.8276 0.3761 0.063 Uiso 1 1 calc R
C25 C -0.0162(2) -0.4313(10) 0.36534(19) 0.0588(12) Uani 1 1 d .
H25A H 0.0181 -0.2789 0.3783 0.071 Uiso 1 1 calc R
H25B H -0.0423 -0.4230 0.3187 0.071 Uiso 1 1 calc R
O25 O -0.07232(16) -0.4360(6) 0.39886(14) 0.0640(8) Uani 1 1 d D
H25O H -0.112(2) -0.307(7) 0.399(2) 0.077 Uiso 1 1 d D
O31 O 0.0000 -0.209(2) 0.5000 0.074(3) Uani 0.50 2 d SP

loop_
_atom_site_aniso_label
_atom_site_aniso_U_11
_atom_site_aniso_U_22
_atom_site_aniso_U_33
_atom_site_aniso_U_23
_atom_site_aniso_U_13
_atom_site_aniso_U_12
N1 0.0458(18) 0.0635(19) 0.0301(16) -0.0044(16) 0.0066(14) -0.0096(18)
C2 0.048(2) 0.076(3) 0.033(2) -0.0075(19) 0.0066(19) -0.004(2)
O2 0.065(2) 0.087(3) 0.0396(17) -0.0061(15) -0.0039(15) 0.0012(17)
N3 0.0356(18) 0.080(3) 0.0401(19) -0.0113(17) 0.0076(16) -0.0044(17)
C4 0.036(2) 0.073(3) 0.036(2) -0.0158(18) 0.0162(17) -0.0099(19)
O4 0.0429(16) 0.085(2) 0.0493(18) -0.0143(15) 0.0234(14) -0.0260(15)
C5 0.037(2) 0.063(3) 0.036(2) -0.0132(17) 0.0203(17) -0.0139(17)
C6 0.041(2) 0.061(2) 0.030(2) -0.0075(17) 0.0069(16) -0.0089(17)
P1 0.0340(5) 0.0479(6) 0.0375(5) -0.0050(4) 0.0165(4) -0.0088(4)
C7 0.0345(19) 0.043(2) 0.0341(19) -0.0001(15) 0.0152(15) -0.0096(15)
C8 0.035(2) 0.063(2) 0.034(2) 0.0010(17) 0.0123(16) 0.0006(17)
C9 0.034(2) 0.064(3) 0.040(2) -0.0069(17) 0.0141(17) -0.0005(17)
C10 0.049(2) 0.065(3) 0.038(2) -0.0014(18) 0.0247(19) -0.0045(19)
C11 0.083(3) 0.065(3) 0.041(2) 0.0110(19) 0.036(2) 0.003(2)
C12 0.061(2) 0.046(2) 0.045(2) 0.0098(19) 0.022(2) 0.001(2)
C13 0.0358(19) 0.042(2) 0.0348(19) -0.0012(15) 0.0135(16) -0.0045(15)
C14 0.038(2) 0.042(2) 0.043(2) -0.0025(16) 0.0132(17) -0.0063(16)
C15 0.0388(18) 0.0385(19) 0.045(2) -0.0033(17) 0.0106(16) -0.0105(17)
C16 0.0312(19) 0.049(2) 0.050(2) 0.0038(17) 0.0131(17) -0.0106(16)
C17 0.034(2) 0.048(2) 0.044(2) 0.0033(17) 0.0156(17) -0.0017(16)
C18 0.0361(19) 0.043(2) 0.0381(19) 0.0012(14) 0.0136(16) -0.0016(15)
O21 0.0672(19) 0.0737(19) 0.0267(14) -0.0051(12) 0.0064(13) -0.0283(15)
C21 0.061(3) 0.057(3) 0.029(2) -0.0020(16) 0.0068(19) -0.0112(19)
C22 0.051(2) 0.056(2) 0.0274(19) -0.0036(17) 0.0054(17) -0.0013(19)
C23 0.063(3) 0.039(2) 0.031(2) 0.0071(15) 0.0025(18) -0.0040(18)
O23 0.100(2) 0.0387(15) 0.0339(14) 0.0001(12) 0.0084(15) 0.0031(17)
C24 0.064(3) 0.056(3) 0.032(2) 0.0040(18) 0.0060(19) -0.020(2)
C25 0.051(2) 0.066(3) 0.043(2) 0.022(2) -0.0084(19) -0.015(2)
O25 0.0407(15) 0.076(2) 0.063(2) 0.0128(18) -0.0012(14) -0.0041(16)
O31 0.066(6) 0.088(7) 0.069(6) 0.000 0.024(5) 0.000

loop_
_atom_type_symbol
_atom_type_description
_atom_type_scat_dispersion_real
_atom_type_scat_dispersion_imag
_atom_type_scat_source
C C 0.0033 0.0016 'International Tables Vol C Tables 4.2.6.8 and 6.1.1.4'
H H 0.0000 0.0000 'International Tables Vol C Tables 4.2.6.8 and 6.1.1.4'
N N 0.0061 0.0033 'International Tables Vol C Tables 4.2.6.8 and 6.1.1.4'
O O 0.0106 0.0060 'International Tables Vol C Tables 4.2.6.8 and 6.1.1.4'
P P 0.1023 0.0942 'International Tables Vol C Tables 4.2.6.8 and 6.1.1.4'

loop_
_geom_angle_atom_site_label_1
_geom_angle_atom_site_label_2
_geom_angle_atom_site_label_3
_geom_angle
C2 N1 C6 121.1(4)
C2 N1 C21 115.9(3)
C6 N1 C21 123.0(3)
O2 C2 N1 122.1(4)
O2 C2 N3 121.3(4)
N1 C2 N3 116.6(4)
C2 N3 C4 125.7(3)
C2 N3 H3N 115(3)
C4 N3 H3N 119(3)
O4 C4 N3 120.0(4)
O4 C4 C5 124.9(4)
N3 C4 C5 115.1(4)
C6 C5 C4 118.0(4)
C6 C5 P1 125.7(3)
C4 C5 P1 116.1(3)
C5 C6 N1 123.0(4)
C5 C6 H6A 118.5
N1 C6 H6A 118.5
C5 P1 C7 100.65(17)
C5 P1 C13 99.76(17)
C7 P1 C13 103.31(16)
C8 C7 C12 117.6(3)
C8 C7 P1 124.9(3)
C12 C7 P1 117.4(3)
C7 C8 C9 120.4(4)
C7 C8 H8A 119.8
C9 C8 H8A 119.8
C10 C9 C8 121.4(4)
C10 C9 H9A 119.3
C8 C9 H9A 119.3
C9 C10 C11 118.3(4)
C9 C10 H10A 120.8
C11 C10 H10A 120.8
C10 C11 C12 121.4(4)
C10 C11 H11A 119.3
C12 C11 H11A 119.3
C11 C12 C7 120.8(4)
C11 C12 H12A 119.6
C7 C12 H12A 119.6
C18 C13 C14 118.8(3)
C18 C13 P1 116.4(3)
C14 C13 P1 124.7(3)
C15 C14 C13 120.0(4)
C15 C14 H14A 120.0
C13 C14 H14A 120.0
C16 C15 C14 120.7(4)
C16 C15 H15A 119.6
C14 C15 H15A 119.6
C15 C16 C17 120.0(3)
C15 C16 H16A 120.0
C17 C16 H16A 120.0
C16 C17 C18 120.2(3)
C16 C17 H17A 119.9
C18 C17 H17A 119.9
C13 C18 C17 120.1(3)
C13 C18 H18A 120.0
C17 C18 H18A 120.0
C21 O21 C24 110.1(3)
O21 C21 N1 108.5(3)
O21 C21 C22 107.1(3)
N1 C21 C22 113.3(3)
O21 C21 H21A 109.3
N1 C21 H21A 109.3
C22 C21 H21A 109.3
C23 C22 C21 102.9(3)
C23 C22 H22A 111.2
C21 C22 H22A 111.2
C23 C22 H22B 111.2
C21 C22 H22B 111.2
H22A C22 H22B 109.1
O23 C23 C24 107.5(3)
O23 C23 C22 110.5(4)
C24 C23 C22 102.8(3)
O23 C23 H23A 111.9
C24 C23 H23A 111.9
C22 C23 H23A 111.9
C23 O23 H23O 107(3)
O21 C24 C25 109.4(3)
O21 C24 C23 104.5(4)
C25 C24 C23 114.4(3)
O21 C24 H24A 109.4
C25 C24 H24A 109.4
C23 C24 H24A 109.4
O25 C25 C24 106.5(3)
O25 C25 H25A 110.4
C24 C25 H25A 110.4
O25 C25 H25B 110.4
C24 C25 H25B 110.4
H25A C25 H25B 108.6
C25 O25 H25O 129(3)

loop_
_geom_bond_atom_site_label_1
_geom_bond_atom_site_label_2
_geom_bond_distance
N1 C2 1.357(5)
N1 C6 1.385(5)
N1 C21 1.483(5)
C2 O2 1.255(5)
C2 N3 1.363(6)
N3 C4 1.408(6)
N3 H3N 0.9800(11)
C4 O4 1.224(5)
C4 C5 1.448(5)
C5 C6 1.356(6)
C5 P1 1.818(4)
C6 H6A 0.9500
P1 C7 1.830(4)
P1 C13 1.831(4)
C7 C8 1.392(5)
C7 C12 1.400(5)
C8 C9 1.395(5)
C8 H8A 0.9500
C9 C10 1.374(6)
C9 H9A 0.9500
C10 C11 1.376(6)
C10 H10A 0.9500
C11 C12 1.380(5)
C11 H11A 0.9500
C12 H12A 0.9500
C13 C18 1.396(5)
C13 C14 1.402(5)
C14 C15 1.387(5)
C14 H14A 0.9500
C15 C16 1.377(5)
C15 H15A 0.9500
C16 C17 1.376(5)
C16 H16A 0.9500
C17 C18 1.400(5)
C17 H17A 0.9500
C18 H18A 0.9500
O21 C21 1.419(5)
O21 C24 1.463(5)
C21 C22 1.526(5)
C21 H21A 1.0000
C22 C23 1.518(6)
C22 H22A 0.9900
C22 H22B 0.9900
C23 O23 1.431(5)
C23 C24 1.518(5)
C23 H23A 1.0000
O23 H23O 0.9800(11)
C24 C25 1.507(6)
C24 H24A 1.0000
C25 O25 1.434(5)
C25 H25A 0.9900
C25 H25B 0.9900
O25 H25O 0.9800(11)

loop_
_geom_hbond_atom_site_label_D
_geom_hbond_atom_site_label_H
_geom_hbond_atom_site_label_A
_geom_hbond_distance_DH
_geom_hbond_distance_HA
_geom_hbond_distance_DA
_geom_hbond_angle_DHA
_geom_hbond_site_symmetry_A
N3 H3N O25 0.9800(11) 1.92(2) 2.802(5) 148(4) 3
O23 H23O O2 0.9800(11) 1.734(9) 2.706(4) 171(5) 4_546
O25 H25O O2 0.9800(11) 2.197(7) 3.173(5) 174(4) 3_455

loop_
_geom_torsion_atom_site_label_1
_geom_torsion_atom_site_label_2
_geom_torsion_atom_site_label_3
_geom_torsion_atom_site_label_4
_geom_torsion
C6 N1 C2 O2 -175.0(4)
C21 N1 C2 O2 5.6(6)
C6 N1 C2 N3 7.2(5)
C21 N1 C2 N3 -172.2(3)
O2 C2 N3 C4 -179.8(4)
N1 C2 N3 C4 -2.0(6)
C2 N3 C4 O4 174.7(4)
C2 N3 C4 C5 -4.5(5)
O4 C4 C5 C6 -173.2(4)
N3 C4 C5 C6 5.9(5)
O4 C4 C5 P1 2.4(5)
N3 C4 C5 P1 -178.4(3)
C4 C5 C6 N1 -1.3(6)
P1 C5 C6 N1 -176.5(3)
C2 N1 C6 C5 -5.8(6)
C21 N1 C6 C5 173.6(4)
C6 C5 P1 C7 -105.7(4)
C4 C5 P1 C7 79.0(3)
C6 C5 P1 C13 0.0(4)
C4 C5 P1 C13 -175.3(3)
C5 P1 C7 C8 8.3(3)
C13 P1 C7 C8 -94.5(3)
C5 P1 C7 C12 -169.7(3)
C13 P1 C7 C12 87.5(3)
C12 C7 C8 C9 1.5(5)
P1 C7 C8 C9 -176.4(3)
C7 C8 C9 C10 -2.3(6)
C8 C9 C10 C11 1.4(6)
C9 C10 C11 C12 0.2(6)
C10 C11 C12 C7 -1.0(7)
C8 C7 C12 C11 0.1(6)
P1 C7 C12 C11 178.2(3)
C5 P1 C13 C18 91.9(3)
C7 P1 C13 C18 -164.6(3)
C5 P1 C13 C14 -90.4(3)
C7 P1 C13 C14 13.1(4)
C18 C13 C14 C15 -2.9(6)
P1 C13 C14 C15 179.4(3)
C13 C14 C15 C16 0.9(6)
C14 C15 C16 C17 0.8(6)
C15 C16 C17 C18 -0.4(6)
C14 C13 C18 C17 3.2(5)
P1 C13 C18 C17 -178.9(3)
C16 C17 C18 C13 -1.6(5)
C24 O21 C21 N1 -125.9(3)
C24 O21 C21 C22 -3.2(4)
C2 N1 C21 O21 -172.6(3)
C6 N1 C21 O21 8.0(5)
C2 N1 C21 C22 68.6(5)
C6 N1 C21 C22 -110.8(4)
O21 C21 C22 C23 23.8(4)
N1 C21 C22 C23 143.4(3)
C21 C22 C23 O23 80.3(4)
C21 C22 C23 C24 -34.2(4)
C21 O21 C24 C25 104.2(4)
C21 O21 C24 C23 -18.8(4)
O23 C23 C24 O21 -83.7(4)
C22 C23 C24 O21 32.9(4)
O23 C23 C24 C25 156.6(4)
C22 C23 C24 C25 -86.8(4)
O21 C24 C25 O25 170.5(3)
C23 C24 C25 O25 -72.6(4)
